data_4514711
loop_
_publ_author_name
'Liu, Jianguo'
'Chen, Jia-Yi'
'Jia, Mengjing'
'Ming, Bangrong'
'Jia, Jiong'
'Liao, Rong-Zhen'
'Tung, Chen-Ho'
'Wang, Wenguang'

_publ_section_title
;
 Ni--O Cooperation versus Nickel(II) Hydride in Catalytic Hydroboration of
 N-Heteroarenes
;
_journal_issue 5
_journal_name_full 'ACS Catalysis'
_journal_page_first 3849
_journal_paper_doi 10.1021/acscatal.8b05136
_journal_volume 9
_journal_year 2019
_chemical_formula_moiety 'C36 H44 B Ni O P'
_chemical_formula_sum 'C36 H44 B Ni O P'
_chemical_formula_weight 593.20
_space_group_crystal_system monoclinic
_space_group_IT_number 14
_space_group_name_Hall '-P 2yn'
_space_group_name_H-M_alt 'P 1 21/n 1'
_symmetry_space_group_name_Hall '-P 2yn'
_symmetry_space_group_name_H-M 'P 1 21/n 1'
_atom_sites_solution_hydrogens mixed
_atom_sites_solution_primary dual
_audit_creation_date 2018-05-08
_audit_creation_method
;
Olex2 1.2
(compiled 2018.04.26 svn.r3504 for OlexSys, GUI svn.r5492)
;
_cell_angle_alpha 90
_cell_angle_beta 95.230(8)
_cell_angle_gamma 90
_cell_formula_units_Z 4
_cell_length_a 8.8285(6)
_cell_length_b 20.3843(15)
_cell_length_c 17.3286(13)
_cell_measurement_reflns_used 2941
_cell_measurement_temperature 173.00(10)
_cell_measurement_theta_max 29.4090
_cell_measurement_theta_min 3.7410
_cell_volume 3105.5(4)
_computing_cell_refinement 'CrysAlisPro 1.171.39.30d (Rigaku OD, 2017)'
_computing_data_collection 'CrysAlisPro 1.171.39.30d (Rigaku OD, 2017)'
_computing_data_reduction 'CrysAlisPro 1.171.39.30d (Rigaku OD, 2017)'
_computing_molecular_graphics 'Olex2 (Dolomanov et al., 2009)'
_computing_publication_material 'Olex2 (Dolomanov et al., 2009)'
_computing_structure_refinement 'ShelXL (Sheldrick, 2015)'
_computing_structure_solution 'ShelXT (Sheldrick, 2015)'
_diffrn_ambient_environment N~2~
_diffrn_ambient_temperature 173.00(10)
_diffrn_detector 'CCD plate'
_diffrn_detector_type HyPix
_diffrn_measured_fraction_theta_full 0.967
_diffrn_measured_fraction_theta_max 0.996
_diffrn_measurement_details
;
List of Runs (angles in degrees, time in seconds):

  # Type    Start    End  Width  t~exp~   \w     \q     \k     \f   Frames
--------------------------------------------------------------------------
  1  \w    -13.00  63.00   2.00   22.00    --    5.65  77.00  60.00   38
  2  \w     29.00  77.00   2.00   22.00    --    5.65  77.00-120.00   24
  3  \w      0.00  68.00   2.00   22.00    --    5.65  77.00-180.00   34
;
_diffrn_measurement_device 'four-circle diffractometer'
_diffrn_measurement_device_type 'XtaLAB Synergy, Dualflex, HyPix'
_diffrn_measurement_method '\w scans'
_diffrn_orient_matrix_type 'CrysAlisPro convention (1999,Acta A55,543-557)'
_diffrn_orient_matrix_UB_11 0.0564860000
_diffrn_orient_matrix_UB_12 -0.0246411000
_diffrn_orient_matrix_UB_13 -0.0009663000
_diffrn_orient_matrix_UB_21 0.0575736000
_diffrn_orient_matrix_UB_22 0.0243526000
_diffrn_orient_matrix_UB_23 0.0042984000
_diffrn_orient_matrix_UB_31 0.0026268000
_diffrn_orient_matrix_UB_32 -0.0031240000
_diffrn_orient_matrix_UB_33 0.0408672000
_diffrn_radiation_monochromator mirror
_diffrn_radiation_probe x-ray
_diffrn_radiation_type MoK\a
_diffrn_radiation_wavelength 0.71073
_diffrn_reflns_av_R_equivalents 0.0769
_diffrn_reflns_av_unetI/netI 0.0842
_diffrn_reflns_Laue_measured_fraction_full 0.967
_diffrn_reflns_Laue_measured_fraction_max 0.996
_diffrn_reflns_limit_h_max 10
_diffrn_reflns_limit_h_min -10
_diffrn_reflns_limit_k_max 24
_diffrn_reflns_limit_k_min -24
_diffrn_reflns_limit_l_max 16
_diffrn_reflns_limit_l_min -20
_diffrn_reflns_number 16304
_diffrn_reflns_point_group_measured_fraction_full 0.967
_diffrn_reflns_point_group_measured_fraction_max 0.996
_diffrn_reflns_theta_full 25.242
_diffrn_reflns_theta_max 24.999
_diffrn_reflns_theta_min 3.308
_diffrn_source 'micro-focus sealed X-ray tube'
_diffrn_source_type 'PhotonJet (Mo) X-ray Source'
_exptl_absorpt_coefficient_mu 0.703
_exptl_absorpt_correction_T_max 1.00000
_exptl_absorpt_correction_T_min 0.86925
_exptl_absorpt_correction_type multi-scan
_exptl_absorpt_process_details
;
CrysAlisPro 1.171.39.30d (Rigaku Oxford Diffraction, 2017)
Empirical absorption correction using spherical harmonics,
 implemented in SCALE3 ABSPACK scaling algorithm.
;
_exptl_crystal_density_diffrn 1.269
_exptl_crystal_description block
_exptl_crystal_F_000 1264
_refine_diff_density_max 1.922
_refine_diff_density_min -1.020
_refine_diff_density_rms 0.087
_refine_ls_extinction_method none
_refine_ls_goodness_of_fit_ref 1.057
_refine_ls_hydrogen_treatment mixed
_refine_ls_matrix_type full
_refine_ls_number_parameters 420
_refine_ls_number_reflns 5448
_refine_ls_number_restraints 30
_refine_ls_restrained_S_all 1.121
_refine_ls_R_factor_all 0.0943
_refine_ls_R_factor_gt 0.0672
_refine_ls_shift/su_max 0.001
_refine_ls_shift/su_mean 0.000
_refine_ls_structure_factor_coef Fsqd
_refine_ls_weighting_details 'w=1/[\s^2^(Fo^2^)+(0.0590P)^2^+7.2561P] where P=(Fo^2^+2Fc^2^)/3'
_refine_ls_weighting_scheme calc
_refine_ls_wR_factor_gt 0.1563
_refine_ls_wR_factor_ref 0.1692
_reflns_Friedel_coverage 0.000
_reflns_number_gt 3968
_reflns_number_total 5448
_reflns_threshold_expression 'I > 2\s(I)'
_cod_data_source_file cs8b05136_si_002.cif
_cod_data_source_block H1(BBN)
_cod_database_code 4514711
_shelxl_version_number 2013-4
_chemical_oxdiff_formula NiPOBC
_shelx_space_group_comment
;
The symmetry employed for this shelxl refinement is uniquely defined
by the following loop, which should always be used as a source of
symmetry information in preference to the above space-group names.
They are only intended as comments.
;
_reflns_odcompleteness_completeness 99.25
_reflns_odcompleteness_iscentric 1
_reflns_odcompleteness_theta 26.32
_olex2_refinement_description
;
1. Fixed Uiso
 At 1.2 times of:
  All C(H) groups, All C(H,H) groups
 At 1.5 times of:
  All C(H,H,H) groups
2. Uiso/Uaniso restraints and constraints
C1 \\sim C5 \\sim C4 \\sim C3 \\sim C2: within 1.7A with sigma of 0.004 and
sigma for terminal atoms of 0.008
3. Others
 Fixed Sof: C14A(0.5) H14A(0.5) H14B(0.5) H14C(0.5) C7(0.5) H7A(0.5) H7B(0.5)
 H7C(0.5) C15A(0.5) H15A(0.5) H15B(0.5) H15C(0.5) C6(0.5) H6A(0.5) H6B(0.5)
 H6C(0.5) C9(0.5) H9A(0.5) H9B(0.5) H9C(0.5) C8(0.5) H8A(0.5) H8B(0.5) H8C(0.5)
 C11A(0.5) H11A(0.5) H11B(0.5) H11C(0.5) C10(0.5) H10A(0.5) H10B(0.5) H10C(0.5)
 C12A(0.5) H12A(0.5) H12B(0.5) H12C(0.5) C13A(0.5) H13A(0.5) H13B(0.5) H13C(0.5)
4.a Ternary CH refined with riding coordinates:
 C29(H29), C33(H33)
4.b Secondary CH2 refined with riding coordinates:
 C36(H36A,H36B), C34(H34A,H34B), C35(H35A,H35B), C30(H30A,H30B), C32(H32A,
 H32B), C31(H31A,H31B)
4.c Aromatic/amide H refined with riding coordinates:
 C12(H12), C24(H24), C22(H22), C27(H27), C16(H16), C25(H25), C18(H18),
 C26(H26), C13(H13), C21(H21), C15(H15), C14(H14), C20(H20), C19(H19)
4.d Idealised Me refined as rotating group:
 C14A(H14A,H14B,H14C), C7(H7A,H7B,H7C), C15A(H15A,H15B,H15C), C6(H6A,H6B,H6C),
 C9(H9A,H9B,H9C), C8(H8A,H8B,H8C), C11A(H11A,H11B,H11C), C10(H10A,H10B,H10C),
 C12A(H12A,H12B,H12C), C13A(H13A,H13B,H13C)
;
_olex2_submission_special_instructions 'No special instructions were received'
_oxdiff_exptl_absorpt_empirical_details
;
Empirical correction (ABSPACK) includes:
- Absorption correction using spherical harmonics
- Frame scaling
;
_oxdiff_exptl_absorpt_empirical_full_max 1.143
_oxdiff_exptl_absorpt_empirical_full_min 0.800

loop_
_space_group_symop_operation_xyz
'x, y, z'
'-x+1/2, y+1/2, -z+1/2'
'-x, -y, -z'
'x-1/2, -y-1/2, z-1/2'

loop_
_atom_site_label
_atom_site_type_symbol
_atom_site_fract_x
_atom_site_fract_y
_atom_site_fract_z
_atom_site_U_iso_or_equiv
_atom_site_adp_type
_atom_site_occupancy
_atom_site_site_symmetry_order
_atom_site_calc_flag
_atom_site_refinement_flags_posn
_atom_site_refinement_flags_adp
_atom_site_refinement_flags_occupancy
_atom_site_disorder_assembly
_atom_site_disorder_group
Ni1 Ni 0.31352(6) 0.46162(3) 0.79648(3) 0.02348(19) Uani 1 1 d . . . . .
P1 P 0.38758(12) 0.46793(5) 0.68562(6) 0.0207(3) Uani 1 1 d . . . . .
O1 O 0.6442(3) 0.38559(14) 0.73779(18) 0.0268(7) Uani 1 1 d . . . . .
C23 C 0.5887(5) 0.4873(2) 0.6770(2) 0.0213(9) Uani 1 1 d . . . . .
C11 C 0.2910(5) 0.5336(2) 0.6284(3) 0.0258(10) Uani 1 1 d . . . . .
C17 C 0.3587(5) 0.3962(2) 0.6218(3) 0.0275(10) Uani 1 1 d . . . . .
C28 C 0.6973(5) 0.4429(2) 0.7079(2) 0.0224(9) Uani 1 1 d . . . . .
C12 C 0.2739(5) 0.5939(2) 0.6647(3) 0.0316(11) Uani 1 1 d . . . . .
H12 H 0.3142 0.5996 0.7157 0.038 Uiso 1 1 calc R . . . .
C24 C 0.6377(5) 0.5453(2) 0.6455(3) 0.0280(10) Uani 1 1 d . . . . .
H24 H 0.5670 0.5750 0.6230 0.034 Uiso 1 1 calc R . . . .
C22 C 0.4509(6) 0.3845(3) 0.5622(3) 0.0367(12) Uani 1 1 d . . . . .
H22 H 0.5274 0.4142 0.5533 0.044 Uiso 1 1 calc R . . . .
C27 C 0.8512(5) 0.4576(2) 0.7121(3) 0.0306(11) Uani 1 1 d . . . . .
H27 H 0.9226 0.4286 0.7356 0.037 Uiso 1 1 calc R . . . .
C16 C 0.2295(5) 0.5265(3) 0.5523(3) 0.0364(12) Uani 1 1 d . . . . .
H16 H 0.2405 0.4870 0.5266 0.044 Uiso 1 1 calc R . . . .
C29 C 0.8262(6) 0.2992(2) 0.6782(3) 0.0327(11) Uani 1 1 d . . . . .
H29 H 0.8669 0.3361 0.6503 0.039 Uiso 1 1 calc R . . . .
C25 C 0.7924(5) 0.5589(2) 0.6474(3) 0.0363(12) Uani 1 1 d . . . . .
H25 H 0.8247 0.5976 0.6256 0.044 Uiso 1 1 calc R . . . .
C18 C 0.2449(6) 0.3515(3) 0.6329(3) 0.0425(13) Uani 1 1 d . . . . .
H18 H 0.1824 0.3580 0.6726 0.051 Uiso 1 1 calc R . . . .
C26 C 0.8969(5) 0.5159(2) 0.6809(3) 0.0361(12) Uani 1 1 d . . . . .
H26 H 0.9999 0.5260 0.6828 0.043 Uiso 1 1 calc R . . . .
C13 C 0.1979(6) 0.6454(3) 0.6259(4) 0.0436(13) Uani 1 1 d . . . . .
H13 H 0.1881 0.6854 0.6508 0.052 Uiso 1 1 calc R . . . .
C21 C 0.4302(7) 0.3292(3) 0.5162(3) 0.0434(13) Uani 1 1 d . . . . .
H21 H 0.4937 0.3217 0.4771 0.052 Uiso 1 1 calc R . . . .
C15 C 0.1523(6) 0.5776(3) 0.5144(3) 0.0483(15) Uani 1 1 d . . . . .
H15 H 0.1098 0.5718 0.4638 0.058 Uiso 1 1 calc R . . . .
C33 C 0.6159(6) 0.2660(2) 0.7664(3) 0.0379(12) Uani 1 1 d . . . . .
H33 H 0.5287 0.2832 0.7912 0.045 Uiso 1 1 calc R . . . .
C14 C 0.1370(6) 0.6374(3) 0.5506(4) 0.0493(15) Uani 1 1 d . . . . .
H14 H 0.0861 0.6718 0.5243 0.059 Uiso 1 1 calc R . . . .
C36 C 0.7668(7) 0.2458(3) 0.6206(3) 0.0422(13) Uani 1 1 d . . . . .
H36A H 0.7017 0.2665 0.5795 0.051 Uiso 1 1 calc R . . . .
H36B H 0.8529 0.2272 0.5973 0.051 Uiso 1 1 calc R . . . .
C20 C 0.3165(7) 0.2855(3) 0.5278(3) 0.0499(15) Uani 1 1 d . . . . .
H20 H 0.3030 0.2483 0.4968 0.060 Uiso 1 1 calc R . . . .
C34 C 0.5616(7) 0.2119(3) 0.7090(4) 0.0485(14) Uani 1 1 d . . . . .
H34A H 0.4713 0.2273 0.6783 0.058 Uiso 1 1 calc R . . . .
H34B H 0.5324 0.1740 0.7383 0.058 Uiso 1 1 calc R . . . .
C5 C 0.2319(9) 0.4479(4) 0.9018(3) 0.0668(14) Uani 1 1 d . U . . .
C35 C 0.6780(8) 0.1897(3) 0.6539(4) 0.0538(16) Uani 1 1 d . . . . .
H35A H 0.7496 0.1600 0.6814 0.065 Uiso 1 1 calc R . . . .
H35B H 0.6252 0.1656 0.6113 0.065 Uiso 1 1 calc R . . . .
B1 B 0.6920(6) 0.3230(3) 0.7241(3) 0.0285(12) Uani 1 1 d . . . . .
C30 C 0.9478(6) 0.2739(3) 0.7416(3) 0.0461(14) Uani 1 1 d . . . . .
H30A H 1.0282 0.2528 0.7161 0.055 Uiso 1 1 calc R . . . .
H30B H 0.9923 0.3115 0.7695 0.055 Uiso 1 1 calc R . . . .
C19 C 0.2234(7) 0.2968(3) 0.5851(4) 0.0529(16) Uani 1 1 d . . . . .
H19 H 0.1448 0.2677 0.5922 0.064 Uiso 1 1 calc R . . . .
C32 C 0.7401(8) 0.2448(3) 0.8292(3) 0.0533(16) Uani 1 1 d . . . . .
H32A H 0.7571 0.2803 0.8663 0.064 Uiso 1 1 calc R . . . .
H32B H 0.7029 0.2075 0.8566 0.064 Uiso 1 1 calc R . . . .
C4 C 0.2447(10) 0.5149(4) 0.8894(3) 0.0744(15) Uani 1 1 d . U . . .
C1 C 0.3734(10) 0.4213(4) 0.9080(3) 0.0710(14) Uani 1 1 d . U . . .
C31 C 0.8921(8) 0.2264(3) 0.7998(4) 0.0597(17) Uani 1 1 d . . . . .
H31A H 0.9681 0.2234 0.8438 0.072 Uiso 1 1 calc R . . . .
H31B H 0.8826 0.1833 0.7762 0.072 Uiso 1 1 calc R . . . .
C2 C 0.4730(9) 0.4662(5) 0.8951(4) 0.0742(15) Uani 1 1 d . U . . .
C3 C 0.4035(10) 0.5257(4) 0.8831(4) 0.0790(15) Uani 1 1 d . U . . .
C14A C 0.0569(14) 0.5313(8) 0.8920(8) 0.066(4) Uani 0.5 1 d . . P A 1
H14A H 0.0229 0.5592 0.8492 0.098 Uiso 0.5 1 calc GR . P A 1
H14B H 0.0410 0.5530 0.9398 0.098 Uiso 0.5 1 calc GR . P A 1
H14C H 0.0005 0.4910 0.8885 0.098 Uiso 0.5 1 calc GR . P A 1
C7 C 0.6408(13) 0.4366(10) 0.9044(7) 0.070(5) Uani 0.5 1 d . . P B 2
H7A H 0.6357 0.3896 0.9018 0.105 Uiso 0.5 1 calc GR . P B 2
H7B H 0.6907 0.4496 0.9536 0.105 Uiso 0.5 1 calc GR . P B 2
H7C H 0.6970 0.4528 0.8635 0.105 Uiso 0.5 1 calc GR . P B 2
C15A C 0.142(2) 0.3806(8) 0.9220(8) 0.080(5) Uani 0.5 1 d . . P C 1
H15A H 0.0388 0.3829 0.8995 0.120 Uiso 0.5 1 calc GR . P C 1
H15B H 0.1433 0.3761 0.9772 0.120 Uiso 0.5 1 calc GR . P C 1
H15C H 0.1916 0.3435 0.9012 0.120 Uiso 0.5 1 calc GR . P C 1
C6 C 0.343(3) 0.3445(6) 0.9278(7) 0.076(5) Uani 0.5 1 d . . P D 2
H6A H 0.2640 0.3275 0.8918 0.114 Uiso 0.5 1 calc GR . P D 2
H6B H 0.3137 0.3409 0.9795 0.114 Uiso 0.5 1 calc GR . P D 2
H6C H 0.4351 0.3198 0.9237 0.114 Uiso 0.5 1 calc GR . P D 2
C9 C 0.169(2) 0.5841(8) 0.8819(8) 0.089(6) Uani 0.5 1 d . . P A 2
H9A H 0.2318 0.6132 0.8555 0.133 Uiso 0.5 1 calc GR . P A 2
H9B H 0.1562 0.6010 0.9327 0.133 Uiso 0.5 1 calc GR . P A 2
H9C H 0.0708 0.5805 0.8531 0.133 Uiso 0.5 1 calc GR . P A 2
C8 C 0.533(2) 0.5774(8) 0.8693(7) 0.076(5) Uani 0.5 1 d . . P E 2
H8A H 0.6028 0.5585 0.8362 0.114 Uiso 0.5 1 calc GR . P E 2
H8B H 0.5865 0.5889 0.9182 0.114 Uiso 0.5 1 calc GR . P E 2
H8C H 0.4878 0.6160 0.8453 0.114 Uiso 0.5 1 calc GR . P E 2
C11A C 0.504(3) 0.3678(9) 0.9262(8) 0.100(7) Uani 0.5 1 d . . P D 1
H11A H 0.4670 0.3254 0.9095 0.149 Uiso 0.5 1 calc GR . P D 1
H11B H 0.5334 0.3669 0.9810 0.149 Uiso 0.5 1 calc GR . P D 1
H11C H 0.5907 0.3790 0.8992 0.149 Uiso 0.5 1 calc GR . P D 1
C10 C 0.0598(14) 0.4376(9) 0.9138(8) 0.068(4) Uani 0.5 1 d . . P C 2
H10A H 0.0026 0.4752 0.8948 0.102 Uiso 0.5 1 calc GR . P C 2
H10B H 0.0486 0.4318 0.9679 0.102 Uiso 0.5 1 calc GR . P C 2
H10C H 0.0226 0.3993 0.8858 0.102 Uiso 0.5 1 calc GR . P C 2
C12A C 0.6371(14) 0.5093(11) 0.8903(8) 0.077(5) Uani 0.5 1 d . . P B 1
H12A H 0.7186 0.4796 0.8823 0.115 Uiso 0.5 1 calc GR . P B 1
H12B H 0.6605 0.5328 0.9379 0.115 Uiso 0.5 1 calc GR . P B 1
H12C H 0.6247 0.5398 0.8480 0.115 Uiso 0.5 1 calc GR . P B 1
C13A C 0.365(2) 0.6103(6) 0.8768(8) 0.082(5) Uani 0.5 1 d . . P E 1
H13A H 0.4279 0.6302 0.8411 0.123 Uiso 0.5 1 calc GR . P E 1
H13B H 0.3854 0.6299 0.9270 0.123 Uiso 0.5 1 calc GR . P E 1
H13C H 0.2597 0.6168 0.8588 0.123 Uiso 0.5 1 calc GR . P E 1
H H 0.183(5) 0.439(2) 0.754(3) 0.036(13) Uiso 1 1 d . . . . .

loop_
_atom_site_aniso_label
_atom_site_aniso_U_11
_atom_site_aniso_U_22
_atom_site_aniso_U_33
_atom_site_aniso_U_23
_atom_site_aniso_U_13
_atom_site_aniso_U_12
Ni1 0.0204(3) 0.0321(3) 0.0182(3) 0.0015(2) 0.0031(2) -0.0005(2)
P1 0.0200(5) 0.0236(6) 0.0186(6) 0.0006(5) 0.0030(4) -0.0007(5)
O1 0.0277(15) 0.0227(16) 0.0304(18) 0.0039(14) 0.0049(14) 0.0012(13)
C23 0.020(2) 0.024(2) 0.021(2) -0.0039(18) 0.0035(18) -0.0008(17)
C11 0.020(2) 0.033(2) 0.025(2) 0.005(2) 0.0063(18) -0.0034(19)
C17 0.028(2) 0.030(2) 0.024(2) -0.002(2) -0.0021(19) -0.001(2)
C28 0.025(2) 0.021(2) 0.022(2) 0.0009(18) 0.0038(18) -0.0015(18)
C12 0.030(2) 0.031(3) 0.034(3) 0.006(2) 0.004(2) 0.003(2)
C24 0.030(2) 0.022(2) 0.033(3) -0.002(2) 0.007(2) 0.0022(19)
C22 0.040(3) 0.042(3) 0.029(3) -0.006(2) 0.007(2) -0.002(2)
C27 0.022(2) 0.028(2) 0.041(3) 0.001(2) 0.002(2) 0.0046(19)
C16 0.039(3) 0.044(3) 0.026(3) 0.005(2) 0.001(2) 0.002(2)
C29 0.043(3) 0.028(2) 0.028(3) 0.004(2) 0.009(2) 0.003(2)
C25 0.032(3) 0.026(2) 0.052(3) 0.003(2) 0.011(2) -0.010(2)
C18 0.041(3) 0.041(3) 0.047(3) -0.010(3) 0.007(2) -0.011(2)
C26 0.023(2) 0.031(3) 0.055(3) -0.008(2) 0.011(2) -0.009(2)
C13 0.040(3) 0.038(3) 0.054(4) 0.009(3) 0.013(3) 0.007(2)
C21 0.058(3) 0.049(3) 0.023(3) -0.013(2) 0.000(2) 0.009(3)
C15 0.049(3) 0.064(4) 0.030(3) 0.022(3) -0.006(2) 0.002(3)
C33 0.052(3) 0.027(2) 0.037(3) 0.004(2) 0.017(3) 0.000(2)
C14 0.037(3) 0.056(4) 0.055(4) 0.031(3) 0.004(3) 0.007(3)
C36 0.057(3) 0.039(3) 0.033(3) -0.003(2) 0.013(3) 0.009(3)
C20 0.074(4) 0.036(3) 0.037(3) -0.011(2) -0.014(3) -0.003(3)
C34 0.066(4) 0.034(3) 0.048(4) 0.003(3) 0.015(3) -0.008(3)
C5 0.083(3) 0.103(3) 0.017(2) -0.011(2) 0.017(2) -0.016(3)
C35 0.078(4) 0.037(3) 0.048(4) -0.008(3) 0.016(3) -0.005(3)
B1 0.037(3) 0.025(3) 0.024(3) 0.004(2) 0.001(2) 0.001(2)
C30 0.049(3) 0.041(3) 0.048(4) 0.003(3) 0.005(3) 0.012(3)
C19 0.056(3) 0.044(3) 0.059(4) -0.012(3) 0.006(3) -0.026(3)
C32 0.096(5) 0.034(3) 0.031(3) 0.007(2) 0.016(3) 0.005(3)
C4 0.102(3) 0.100(3) 0.021(2) -0.018(2) 0.001(2) 0.026(3)
C1 0.099(3) 0.096(4) 0.018(2) -0.007(2) 0.007(2) 0.005(3)
C31 0.079(4) 0.046(4) 0.051(4) 0.018(3) -0.005(3) 0.010(3)
C2 0.079(3) 0.122(4) 0.021(2) -0.016(3) 0.006(2) -0.004(3)
C3 0.114(3) 0.102(4) 0.020(2) -0.011(3) 0.000(3) -0.035(3)
C14A 0.056(7) 0.094(11) 0.050(8) -0.013(8) 0.022(6) 0.025(8)
C7 0.029(6) 0.152(15) 0.028(6) -0.009(8) -0.009(5) 0.026(8)
C15A 0.132(14) 0.076(10) 0.037(7) -0.001(7) 0.042(9) -0.053(10)
C6 0.158(17) 0.044(8) 0.028(7) 0.016(6) 0.017(9) 0.003(9)
C9 0.157(17) 0.068(10) 0.044(8) -0.004(7) 0.026(10) 0.066(11)
C8 0.118(13) 0.081(10) 0.030(7) -0.010(7) 0.014(7) -0.057(10)
C11A 0.18(2) 0.092(12) 0.020(7) 0.002(7) -0.001(9) 0.092(14)
C10 0.048(7) 0.113(13) 0.046(8) -0.006(8) 0.025(6) -0.022(8)
C12A 0.040(7) 0.153(17) 0.036(7) -0.025(9) -0.002(6) -0.011(9)
C13A 0.162(17) 0.042(7) 0.041(8) -0.014(6) 0.002(9) -0.008(9)

loop_
_atom_type_symbol
_atom_type_description
_atom_type_scat_dispersion_real
_atom_type_scat_dispersion_imag
_atom_type_scat_source
C C 0.0033 0.0016 'International Tables Vol C Tables 4.2.6.8 and 6.1.1.4'
H H 0.0000 0.0000 'International Tables Vol C Tables 4.2.6.8 and 6.1.1.4'
B B 0.0013 0.0007 'International Tables Vol C Tables 4.2.6.8 and 6.1.1.4'
Ni Ni 0.3393 1.1124 'International Tables Vol C Tables 4.2.6.8 and 6.1.1.4'
O O 0.0106 0.0060 'International Tables Vol C Tables 4.2.6.8 and 6.1.1.4'
P P 0.1023 0.0942 'International Tables Vol C Tables 4.2.6.8 and 6.1.1.4'

loop_
_geom_angle_atom_site_label_1
_geom_angle_atom_site_label_2
_geom_angle_atom_site_label_3
_geom_angle
P1 Ni1 C1 142.0(2)
P1 Ni1 C2 120.0(2)
P1 Ni1 C3 119.4(2)
P1 Ni1 H 81(2)
C5 Ni1 P1 175.0(2)
C5 Ni1 C4 39.4(3)
C5 Ni1 C1 38.0(3)
C5 Ni1 C2 63.1(3)
C5 Ni1 C3 65.5(3)
C5 Ni1 H 95(2)
C4 Ni1 P1 144.9(2)
C4 Ni1 C1 64.1(3)
C4 Ni1 C2 64.6(3)
C4 Ni1 C3 40.2(3)
C4 Ni1 H 107(2)
C1 Ni1 H 118(2)
C2 Ni1 C1 35.8(3)
C2 Ni1 H 154(2)
C3 Ni1 C1 62.7(3)
C3 Ni1 C2 37.9(3)
C3 Ni1 H 146(2)
C23 P1 Ni1 118.28(14)
C11 P1 Ni1 111.95(14)
C11 P1 C23 101.81(19)
C11 P1 C17 102.9(2)
C17 P1 Ni1 117.83(15)
C17 P1 C23 101.76(19)
B1 O1 C28 127.1(4)
C28 C23 P1 117.8(3)
C24 C23 P1 123.6(3)
C24 C23 C28 118.5(4)
C12 C11 P1 117.7(4)
C16 C11 P1 124.2(4)
C16 C11 C12 118.1(4)
C22 C17 P1 121.6(4)
C18 C17 P1 120.2(4)
C18 C17 C22 118.2(4)
O1 C28 C23 116.8(4)
O1 C28 C27 121.9(4)
C27 C28 C23 121.2(4)
C11 C12 H12 119.5
C13 C12 C11 121.1(5)
C13 C12 H12 119.5
C23 C24 H24 119.9
C23 C24 C25 120.2(4)
C25 C24 H24 119.9
C17 C22 H22 119.6
C21 C22 C17 120.8(5)
C21 C22 H22 119.6
C28 C27 H27 120.5
C26 C27 C28 119.0(4)
C26 C27 H27 120.5
C11 C16 H16 119.7
C15 C16 C11 120.5(5)
C15 C16 H16 119.7
C36 C29 H29 110.0
C36 C29 B1 108.7(4)
C36 C29 C30 113.4(4)
B1 C29 H29 110.0
C30 C29 H29 110.0
C30 C29 B1 104.5(4)
C24 C25 H25 119.8
C26 C25 C24 120.4(4)
C26 C25 H25 119.8
C17 C18 H18 119.8
C17 C18 C19 120.4(5)
C19 C18 H18 119.8
C27 C26 H26 119.7
C25 C26 C27 120.6(4)
C25 C26 H26 119.7
C12 C13 H13 120.0
C14 C13 C12 120.0(5)
C14 C13 H13 120.0
C22 C21 H21 119.8
C20 C21 C22 120.3(5)
C20 C21 H21 119.8
C16 C15 H15 119.5
C16 C15 C14 121.0(5)
C14 C15 H15 119.5
C34 C33 H33 109.2
C34 C33 B1 110.7(4)
C34 C33 C32 114.7(4)
B1 C33 H33 109.2
C32 C33 H33 109.2
C32 C33 B1 103.5(4)
C13 C14 C15 119.3(5)
C13 C14 H14 120.4
C15 C14 H14 120.4
C29 C36 H36A 108.2
C29 C36 H36B 108.2
H36A C36 H36B 107.4
C35 C36 C29 116.2(4)
C35 C36 H36A 108.2
C35 C36 H36B 108.2
C21 C20 H20 120.2
C19 C20 C21 119.6(5)
C19 C20 H20 120.2
C33 C34 H34A 108.4
C33 C34 H34B 108.4
C33 C34 C35 115.3(5)
H34A C34 H34B 107.5
C35 C34 H34A 108.4
C35 C34 H34B 108.4
C4 C5 Ni1 71.8(4)
C4 C5 C15A 154.7(10)
C4 C5 C10 104.2(9)
C1 C5 Ni1 74.3(4)
C1 C5 C4 108.6(7)
C1 C5 C15A 96.2(10)
C1 C5 C10 146.3(10)
C15A C5 Ni1 121.6(6)
C10 C5 Ni1 124.2(6)
C36 C35 C34 114.3(4)
C36 C35 H35A 108.7
C36 C35 H35B 108.7
C34 C35 H35A 108.7
C34 C35 H35B 108.7
H35A C35 H35B 107.6
O1 B1 C29 129.5(4)
O1 B1 C33 117.3(4)
C33 B1 C29 112.9(4)
C29 C30 H30A 108.3
C29 C30 H30B 108.3
H30A C30 H30B 107.4
C31 C30 C29 116.0(5)
C31 C30 H30A 108.3
C31 C30 H30B 108.3
C18 C19 H19 119.7
C20 C19 C18 120.6(5)
C20 C19 H19 119.7
C33 C32 H32A 108.5
C33 C32 H32B 108.5
H32A C32 H32B 107.5
C31 C32 C33 115.2(5)
C31 C32 H32A 108.5
C31 C32 H32B 108.5
C5 C4 Ni1 68.8(4)
C5 C4 C3 104.8(7)
C5 C4 C14A 95.5(9)
C5 C4 C9 149.3(11)
C3 C4 Ni1 70.3(4)
C3 C4 C14A 159.7(10)
C3 C4 C9 105.8(11)
C14A C4 Ni1 118.6(6)
C9 C4 Ni1 124.2(6)
C5 C1 Ni1 67.7(4)
C5 C1 C6 103.6(10)
C5 C1 C11A 158.7(12)
C2 C1 Ni1 71.8(4)
C2 C1 C5 109.6(8)
C2 C1 C6 146.8(11)
C2 C1 C11A 91.5(11)
C6 C1 Ni1 122.2(7)
C11A C1 Ni1 124.1(6)
C30 C31 C32 114.5(5)
C30 C31 H31A 108.6
C30 C31 H31B 108.6
C32 C31 H31A 108.6
C32 C31 H31B 108.6
H31A C31 H31B 107.6
C1 C2 Ni1 72.4(4)
C1 C2 C3 110.5(8)
C1 C2 C7 110.6(11)
C1 C2 C12A 164.0(10)
C3 C2 Ni1 70.1(4)
C3 C2 C7 138.7(11)
C3 C2 C12A 84.6(9)
C7 C2 Ni1 127.6(6)
C12A C2 Ni1 119.3(6)
C4 C3 Ni1 69.5(4)
C4 C3 C8 146.6(11)
C4 C3 C13A 88.2(9)
C2 C3 Ni1 72.0(4)
C2 C3 C4 106.4(7)
C2 C3 C8 107.0(10)
C2 C3 C13A 164.0(10)
C8 C3 Ni1 122.6(6)
C13A C3 Ni1 120.6(7)
C4 C14A H14A 109.5
C4 C14A H14B 109.5
C4 C14A H14C 109.5
H14A C14A H14B 109.5
H14A C14A H14C 109.5
H14B C14A H14C 109.5
C2 C7 H7A 109.5
C2 C7 H7B 109.5
C2 C7 H7C 109.5
H7A C7 H7B 109.5
H7A C7 H7C 109.5
H7B C7 H7C 109.5
C5 C15A H15A 109.5
C5 C15A H15B 109.5
C5 C15A H15C 109.5
H15A C15A H15B 109.5
H15A C15A H15C 109.5
H15B C15A H15C 109.5
C1 C6 H6A 109.5
C1 C6 H6B 109.5
C1 C6 H6C 109.5
H6A C6 H6B 109.5
H6A C6 H6C 109.5
H6B C6 H6C 109.5
C4 C9 H9A 109.5
C4 C9 H9B 109.5
C4 C9 H9C 109.5
H9A C9 H9B 109.5
H9A C9 H9C 109.5
H9B C9 H9C 109.5
C3 C8 H8A 109.5
C3 C8 H8B 109.5
C3 C8 H8C 109.5
H8A C8 H8B 109.5
H8A C8 H8C 109.5
H8B C8 H8C 109.5
C1 C11A H11A 109.5
C1 C11A H11B 109.5
C1 C11A H11C 109.5
H11A C11A H11B 109.5
H11A C11A H11C 109.5
H11B C11A H11C 109.5
C5 C10 H10A 109.5
C5 C10 H10B 109.5
C5 C10 H10C 109.5
H10A C10 H10B 109.5
H10A C10 H10C 109.5
H10B C10 H10C 109.5
C2 C12A H12A 109.5
C2 C12A H12B 109.5
C2 C12A H12C 109.5
H12A C12A H12B 109.5
H12A C12A H12C 109.5
H12B C12A H12C 109.5
C3 C13A H13A 109.5
C3 C13A H13B 109.5
C3 C13A H13C 109.5
H13A C13A H13B 109.5
H13A C13A H13C 109.5
H13B C13A H13C 109.5

loop_
_geom_bond_atom_site_label_1
_geom_bond_atom_site_label_2
_geom_bond_distance
Ni1 P1 2.0888(12)
Ni1 C5 2.041(6)
Ni1 C4 2.079(6)
Ni1 C1 2.122(7)
Ni1 C2 2.114(7)
Ni1 C3 2.090(7)
Ni1 H 1.39(5)
P1 C23 1.838(4)
P1 C11 1.829(5)
P1 C17 1.837(5)
O1 C28 1.378(5)
O1 B1 1.372(6)
C23 C28 1.389(6)
C23 C24 1.387(6)
C11 C12 1.394(7)
C11 C16 1.388(7)
C17 C22 1.392(6)
C17 C18 1.383(7)
C28 C27 1.387(6)
C12 H12 0.9300
C12 C13 1.387(7)
C24 H24 0.9300
C24 C25 1.391(6)
C22 H22 0.9300
C22 C21 1.383(7)
C27 H27 0.9300
C27 C26 1.382(7)
C16 H16 0.9300
C16 C15 1.377(7)
C29 H29 0.9800
C29 C36 1.537(7)
C29 B1 1.563(7)
C29 C30 1.553(7)
C25 H25 0.9300
C25 C26 1.364(7)
C18 H18 0.9300
C18 C19 1.392(7)
C26 H26 0.9300
C13 H13 0.9300
C13 C14 1.374(8)
C21 H21 0.9300
C21 C20 1.371(8)
C15 H15 0.9300
C15 C14 1.383(9)
C33 H33 0.9800
C33 C34 1.533(7)
C33 B1 1.558(7)
C33 C32 1.535(8)
C14 H14 0.9300
C36 H36A 0.9700
C36 H36B 0.9700
C36 C35 1.528(8)
C20 H20 0.9300
C20 C19 1.365(8)
C34 H34A 0.9700
C34 H34B 0.9700
C34 C35 1.534(8)
C5 C4 1.389(11)
C5 C1 1.357(10)
C5 C15A 1.638(14)
C5 C10 1.567(13)
C35 H35A 0.9700
C35 H35B 0.9700
C30 H30A 0.9700
C30 H30B 0.9700
C30 C31 1.514(8)
C19 H19 0.9300
C32 H32A 0.9700
C32 H32B 0.9700
C32 C31 1.525(9)
C4 C3 1.433(11)
C4 C14A 1.695(14)
C4 C9 1.562(14)
C1 C2 1.302(11)
C1 C6 1.629(15)
C1 C11A 1.598(16)
C31 H31A 0.9700
C31 H31B 0.9700
C2 C3 1.366(11)
C2 C7 1.594(13)
C2 C12A 1.704(16)
C3 C8 1.589(14)
C3 C13A 1.760(16)
C14A H14A 0.9600
C14A H14B 0.9600
C14A H14C 0.9600
C7 H7A 0.9600
C7 H7B 0.9600
C7 H7C 0.9600
C15A H15A 0.9600
C15A H15B 0.9600
C15A H15C 0.9600
C6 H6A 0.9600
C6 H6B 0.9600
C6 H6C 0.9600
C9 H9A 0.9600
C9 H9B 0.9600
C9 H9C 0.9600
C8 H8A 0.9600
C8 H8B 0.9600
C8 H8C 0.9600
C11A H11A 0.9600
C11A H11B 0.9600
C11A H11C 0.9600
C10 H10A 0.9600
C10 H10B 0.9600
C10 H10C 0.9600
C12A H12A 0.9600
C12A H12B 0.9600
C12A H12C 0.9600
C13A H13A 0.9600
C13A H13B 0.9600
C13A H13C 0.9600
